data_8106358
loop_
_publ_author_name
'Gao, Fu Lei'
'Wang, Ying Lei'
'Chen, Bing'
'Liu, Wei Xiao'
'Liu, Ya Jing'

_publ_section_title
;
 Crystal structure of 1,4-bis(2-azidoethyl)piperazine-1,4-diium
 dichloride, C8H18N8Cl2
;
_journal_issue 5
_journal_name_full 'Zeitschrift f\"ur Kristallographie - New Crystal Structures'
_journal_page_first 949
_journal_page_last 950
_journal_paper_doi 10.1515/ncrs-2018-0139
_journal_volume 233
_journal_year 2018
_chemical_formula_sum 'C8 H18 Cl2 N8'
_chemical_formula_weight 297.20
_space_group_crystal_system monoclinic
_space_group_IT_number 14
_space_group_name_Hall '-P 2yn'
_space_group_name_H-M_alt 'P 1 21/n 1'
_atom_sites_solution_hydrogens geom
_cell_angle_alpha 90
_cell_angle_beta 101.240(3)
_cell_angle_gamma 90
_cell_formula_units_Z 2
_cell_length_a 6.5246(3)
_cell_length_b 7.7090(4)
_cell_length_c 13.9243(6)
_cell_measurement_reflns_used 4222
_cell_measurement_temperature 302(2)
_cell_measurement_theta_max 28.21
_cell_measurement_theta_min 3.03
_cell_volume 686.93(6)
_computing_cell_refinement 'Bruker SAINT'
_computing_data_collection 'Bruker APEX2'
_computing_data_reduction 'Bruker SAINT'
_computing_molecular_graphics 'Bruker SHELXTL'
_computing_publication_material 'Bruker SHELXTL'
_computing_structure_refinement 'SHELXL-2014/7 (Sheldrick, 2014)'
_computing_structure_solution 'SHELXL-2014/7 (Sheldrick, 2014)'
_diffrn_ambient_temperature 302(2)
_diffrn_measured_fraction_theta_full 1.000
_diffrn_measured_fraction_theta_max 0.999
_diffrn_measurement_device_type 'Bruker APEX-II CCD'
_diffrn_measurement_method '\f and \w scans'
_diffrn_radiation_type MoK\a
_diffrn_radiation_wavelength 0.71073
_diffrn_reflns_av_R_equivalents 0.0288
_diffrn_reflns_av_unetI/netI 0.0262
_diffrn_reflns_Laue_measured_fraction_full 1.000
_diffrn_reflns_Laue_measured_fraction_max 0.999
_diffrn_reflns_limit_h_max 8
_diffrn_reflns_limit_h_min -8
_diffrn_reflns_limit_k_max 9
_diffrn_reflns_limit_k_min -10
_diffrn_reflns_limit_l_max 18
_diffrn_reflns_limit_l_min -18
_diffrn_reflns_number 7168
_diffrn_reflns_point_group_measured_fraction_full 1.000
_diffrn_reflns_point_group_measured_fraction_max 0.999
_diffrn_reflns_theta_full 25.242
_diffrn_reflns_theta_max 28.373
_diffrn_reflns_theta_min 2.983
_exptl_absorpt_coefficient_mu 0.471
_exptl_absorpt_correction_type none
_exptl_crystal_colour colourless
_exptl_crystal_density_diffrn 1.437
_exptl_crystal_description block
_exptl_crystal_F_000 312
_exptl_crystal_size_max 0.150
_exptl_crystal_size_mid 0.140
_exptl_crystal_size_min 0.130
_refine_diff_density_max 0.300
_refine_diff_density_min -0.172
_refine_diff_density_rms 0.043
_refine_ls_extinction_coef 0.030(5)
_refine_ls_extinction_expression Fc^*^=kFc[1+0.001xFc^2^\l^3^/sin(2\q)]^-1/4^
_refine_ls_extinction_method 'SHELXL-2014/7 (Sheldrick 2014'
_refine_ls_goodness_of_fit_ref 1.032
_refine_ls_hydrogen_treatment constr
_refine_ls_matrix_type full
_refine_ls_number_parameters 87
_refine_ls_number_reflns 1725
_refine_ls_number_restraints 0
_refine_ls_restrained_S_all 1.032
_refine_ls_R_factor_all 0.0460
_refine_ls_R_factor_gt 0.0320
_refine_ls_shift/su_max 0.000
_refine_ls_shift/su_mean 0.000
_refine_ls_structure_factor_coef Fsqd
_refine_ls_weighting_details 'w=1/[\s^2^(Fo^2^)+(0.0557P)^2^+0.3492P] where P=(Fo^2^+2Fc^2^)/3'
_refine_ls_weighting_scheme calc
_refine_ls_wR_factor_gt 0.0812
_refine_ls_wR_factor_ref 0.0878
_reflns_Friedel_coverage 0.000
_reflns_Friedel_fraction_full .
_reflns_Friedel_fraction_max .
_reflns_number_gt 1358
_reflns_number_total 1725
_reflns_threshold_expression 'I > 2\s(I)'
_cod_data_source_file suppl_ncrs-2018-0139_suppl.cif
_cod_data_source_block 1_0m
_cod_original_sg_symbol_H-M 'P 21/n'
_cod_database_code 8106358
_shelx_space_group_comment
;
The symmetry employed for this shelxl refinement is uniquely defined
by the following loop, which should always be used as a source of
symmetry information in preference to the above space-group names.
They are only intended as comments.
;
_shelx_estimated_absorpt_t_min 0.933
_shelx_estimated_absorpt_t_max 0.941

loop_
_space_group_symop_operation_xyz
'x, y, z'
'-x+1/2, y+1/2, -z+1/2'
'-x, -y, -z'
'x-1/2, -y-1/2, z-1/2'

loop_
_atom_site_label
_atom_site_type_symbol
_atom_site_fract_x
_atom_site_fract_y
_atom_site_fract_z
_atom_site_U_iso_or_equiv
_atom_site_adp_type
_atom_site_occupancy
_atom_site_site_symmetry_order
_atom_site_calc_flag
_atom_site_refinement_flags_posn
_atom_site_refinement_flags_adp
_atom_site_refinement_flags_occupancy
_atom_site_disorder_assembly
_atom_site_disorder_group
C1 C 0.9038(2) 0.20754(19) 0.67112(11) 0.0326(3) Uani 1 1 d . . . . .
H1A H 0.8031 0.2265 0.7129 0.039 Uiso 1 1 calc R U . . .
H1B H 0.9586 0.0907 0.6823 0.039 Uiso 1 1 calc R U . . .
C2 C 0.7997(2) 0.22910(18) 0.56512(11) 0.0310(3) Uani 1 1 d . . . . .
H2A H 0.9052 0.2232 0.5249 0.037 Uiso 1 1 calc R U . . .
H2B H 0.7032 0.1338 0.5464 0.037 Uiso 1 1 calc R U . . .
C3 C 0.4870(2) 0.40154(18) 0.58663(10) 0.0276(3) Uani 1 1 d . . . . .
H3A H 0.5227 0.3867 0.6571 0.033 Uiso 1 1 calc R U . . .
H3B H 0.3969 0.3062 0.5597 0.033 Uiso 1 1 calc R U . . .
C4 C 0.3724(2) 0.57071(18) 0.56301(9) 0.0276(3) Uani 1 1 d . . . . .
H4A H 0.2455 0.5692 0.5895 0.033 Uiso 1 1 calc R U . . .
H4B H 0.4592 0.6651 0.5940 0.033 Uiso 1 1 calc R U . . .
Cl1 Cl 0.88140(5) 0.74563(4) 0.62576(2) 0.03553(14) Uani 1 1 d . . . . .
N1 N 1.1073(3) 0.4964(2) 0.84005(12) 0.0563(4) Uani 1 1 d . . . . .
N2 N 1.0842(2) 0.41570(16) 0.77156(10) 0.0371(3) Uani 1 1 d . . . . .
N3 N 1.0760(2) 0.33517(18) 0.69452(10) 0.0398(3) Uani 1 1 d . . . . .
N4 N 0.68245(17) 0.39803(14) 0.54507(8) 0.0241(3) Uani 1 1 d . . . . .
H4 H 0.761(2) 0.487(2) 0.5706(11) 0.031(4) Uiso 1 1 d . . . . .

loop_
_atom_site_aniso_label
_atom_site_aniso_U_11
_atom_site_aniso_U_22
_atom_site_aniso_U_33
_atom_site_aniso_U_23
_atom_site_aniso_U_13
_atom_site_aniso_U_12
C1 0.0377(8) 0.0265(7) 0.0342(8) 0.0041(6) 0.0089(6) 0.0022(6)
C2 0.0361(8) 0.0258(7) 0.0323(7) -0.0020(5) 0.0096(6) 0.0037(5)
C3 0.0281(7) 0.0317(7) 0.0258(7) 0.0016(5) 0.0121(5) -0.0011(5)
C4 0.0290(7) 0.0327(7) 0.0236(6) -0.0008(5) 0.0112(5) 0.0015(5)
Cl1 0.0374(2) 0.0296(2) 0.0416(2) -0.00595(14) 0.01256(16) -0.00622(14)
N1 0.0780(12) 0.0421(9) 0.0473(9) -0.0061(8) 0.0085(8) -0.0082(7)
N2 0.0412(7) 0.0304(7) 0.0391(8) 0.0068(6) 0.0062(6) -0.0010(5)
N3 0.0366(7) 0.0451(8) 0.0389(7) -0.0024(6) 0.0105(6) -0.0040(6)
N4 0.0258(5) 0.0228(6) 0.0252(6) -0.0020(4) 0.0087(4) -0.0019(4)

loop_
_atom_type_symbol
_atom_type_description
_atom_type_scat_dispersion_real
_atom_type_scat_dispersion_imag
_atom_type_scat_source
C C 0.0033 0.0016 'International Tables Vol C Tables 4.2.6.8 and 6.1.1.4'
H H 0.0000 0.0000 'International Tables Vol C Tables 4.2.6.8 and 6.1.1.4'
N N 0.0061 0.0033 'International Tables Vol C Tables 4.2.6.8 and 6.1.1.4'
Cl Cl 0.1484 0.1585 'International Tables Vol C Tables 4.2.6.8 and 6.1.1.4'

loop_
_geom_angle_atom_site_label_1
_geom_angle_atom_site_label_2
_geom_angle_atom_site_label_3
_geom_angle
_geom_angle_site_symmetry_1
_geom_angle_site_symmetry_3
N3 C1 C2 108.64(12) . .
N3 C1 H1A 110.0 . .
C2 C1 H1A 110.0 . .
N3 C1 H1B 110.0 . .
C2 C1 H1B 110.0 . .
H1A C1 H1B 108.3 . .
N4 C2 C1 113.06(11) . .
N4 C2 H2A 109.0 . .
C1 C2 H2A 109.0 . .
N4 C2 H2B 109.0 . .
C1 C2 H2B 109.0 . .
H2A C2 H2B 107.8 . .
N4 C3 C4 110.76(10) . .
N4 C3 H3A 109.5 . .
C4 C3 H3A 109.5 . .
N4 C3 H3B 109.5 . .
C4 C3 H3B 109.5 . .
H3A C3 H3B 108.1 . .
N4 C4 C3 111.70(11) 3_666 .
N4 C4 H4A 109.3 3_666 .
C3 C4 H4A 109.3 . .
N4 C4 H4B 109.3 3_666 .
C3 C4 H4B 109.3 . .
H4A C4 H4B 107.9 . .
N1 N2 N3 173.75(16) . .
N2 N3 C1 115.39(12) . .
C4 N4 C3 109.29(10) 3_666 .
C4 N4 C2 109.77(10) 3_666 .
C3 N4 C2 112.50(10) . .
C4 N4 H4 106.5(10) 3_666 .
C3 N4 H4 107.5(10) . .
C2 N4 H4 111.0(10) . .

loop_
_geom_bond_atom_site_label_1
_geom_bond_atom_site_label_2
_geom_bond_distance
_geom_bond_site_symmetry_2
C1 N3 1.481(2) .
C1 C2 1.509(2) .
C1 H1A 0.9700 .
C1 H1B 0.9700 .
C2 N4 1.5085(17) .
C2 H2A 0.9700 .
C2 H2B 0.9700 .
C3 N4 1.4999(16) .
C3 C4 1.5074(19) .
C3 H3A 0.9700 .
C3 H3B 0.9700 .
C4 N4 1.4970(17) 3_666
C4 H4A 0.9700 .
C4 H4B 0.9700 .
N1 N2 1.1240(19) .
N2 N3 1.2315(18) .
N4 C4 1.4969(17) 3_666
N4 H4 0.889(16) .
